data_7062514
loop_
_publ_author_name
'Wu, Dong-En'
'Guo, Qing-Hui'

_publ_section_title
;
 Evaluating the isomeric effects of donors on the structures and
 photophysical properties of donor--acceptor--\p bridge--donor
 (D1--A--\p--D2) prototype fluorophores
;
_journal_issue 28
_journal_name_full 'New Journal of Chemistry'
_journal_page_first 13409
_journal_page_last 13421
_journal_paper_doi 10.1039/D3NJ01845H
_journal_volume 47
_journal_year 2023
_chemical_formula_moiety 'C29 H20 N2 O'
_chemical_formula_sum 'C29 H20 N2 O'
_chemical_formula_weight 412.47
_space_group_crystal_system monoclinic
_space_group_IT_number 14
_space_group_name_Hall '-P 2yn'
_space_group_name_H-M_alt 'P 1 21/n 1'
_atom_sites_solution_hydrogens geom
_audit_block_doi 10.5517/ccdc.csd.cc270d9z
_audit_creation_method SHELXL-2018/3
_audit_update_record
;
2021-01-14 deposited with the CCDC.	2023-06-07 downloaded from the CCDC.
;
_cell_angle_alpha 90
_cell_angle_beta 93.710(3)
_cell_angle_gamma 90
_cell_formula_units_Z 4
_cell_length_a 4.1510(3)
_cell_length_b 32.660(2)
_cell_length_c 15.7551(13)
_cell_measurement_reflns_used 5319
_cell_measurement_temperature 296(2)
_cell_measurement_theta_max 27.06
_cell_measurement_theta_min 2.28
_cell_volume 2131.5(3)
_computing_cell_refinement 'Bruker SAINT'
_computing_data_collection 'Bruker APEX3'
_computing_data_reduction 'Bruker SAINT'
_computing_molecular_graphics 'Bruker SHELXTL'
_computing_publication_material 'Bruker SHELXTL'
_computing_structure_refinement 'SHELXL-2018/3 (Sheldrick, 2018)'
_computing_structure_solution 'SHELXT 2014/5 (Sheldrick, 2014)'
_diffrn_ambient_temperature 296(2)
_diffrn_measured_fraction_theta_full 0.992
_diffrn_measured_fraction_theta_max 0.992
_diffrn_measurement_device_type 'Bruker D8 QUEST PHOTON 100'
_diffrn_measurement_method '\f and \w scans'
_diffrn_radiation_type MoK\a
_diffrn_radiation_wavelength 0.71073
_diffrn_reflns_av_R_equivalents 0.0372
_diffrn_reflns_av_unetI/netI 0.0498
_diffrn_reflns_Laue_measured_fraction_full 0.992
_diffrn_reflns_Laue_measured_fraction_max 0.992
_diffrn_reflns_limit_h_max 5
_diffrn_reflns_limit_h_min -5
_diffrn_reflns_limit_k_max 34
_diffrn_reflns_limit_k_min -42
_diffrn_reflns_limit_l_max 20
_diffrn_reflns_limit_l_min -20
_diffrn_reflns_number 15413
_diffrn_reflns_point_group_measured_fraction_full 0.992
_diffrn_reflns_point_group_measured_fraction_max 0.992
_diffrn_reflns_theta_full 25.242
_diffrn_reflns_theta_max 27.492
_diffrn_reflns_theta_min 2.275
_diffrn_source.source 'Ius 2.0'
_diffrn_source.type microfocus

_exptl_absorpt_coefficient_mu 0.078
_exptl_absorpt_correction_T_max 0.7456
_exptl_absorpt_correction_T_min 0.6546
_exptl_absorpt_correction_type multi-scan
_exptl_absorpt_process_details sadabs
_exptl_crystal_colour yellow
_exptl_crystal_density_diffrn 1.285
_exptl_crystal_description block
_exptl_crystal_F_000 864
_exptl_crystal_size_max 0.280
_exptl_crystal_size_mid 0.220
_exptl_crystal_size_min 0.120
_refine_diff_density_max 0.150
_refine_diff_density_min -0.173
_refine_diff_density_rms 0.037
_refine_ls_extinction_method none
_refine_ls_goodness_of_fit_ref 1.005
_refine_ls_hydrogen_treatment constr
_refine_ls_matrix_type full
_refine_ls_number_parameters 290
_refine_ls_number_reflns 4884
_refine_ls_number_restraints 0
_refine_ls_restrained_S_all 1.005
_refine_ls_R_factor_all 0.1127
_refine_ls_R_factor_gt 0.0574
_refine_ls_shift/su_max 0.000
_refine_ls_shift/su_mean 0.000
_refine_ls_structure_factor_coef Fsqd
_refine_ls_weighting_details 'w=1/[\s^2^(Fo^2^)+(0.0582P)^2^+0.6032P] where P=(Fo^2^+2Fc^2^)/3'
_refine_ls_weighting_scheme calc
_refine_ls_wR_factor_gt 0.1219
_refine_ls_wR_factor_ref 0.1450
_reflns_Friedel_coverage 0.000
_reflns_number_gt 2946
_reflns_number_total 4884
_reflns_threshold_expression 'I > 2\s(I)'
_cod_data_source_file d3nj01845h2.cif
_cod_data_source_block 2020052604_a
_cod_depositor_comments 'Adding full bibliography for 7062514--7062517.cif.'
_cod_original_sg_symbol_H-M 'P 21/n'
_cod_database_code 7062514
_shelx_shelxl_version_number 2018/3
_shelx_space_group_comment
;
The symmetry employed for this shelxl refinement is uniquely defined
by the following loop, which should always be used as a source of
symmetry information in preference to the above space-group names.
They are only intended as comments.
;
_shelx_estimated_absorpt_t_min 0.978
_shelx_estimated_absorpt_t_max 0.991

loop_
_space_group_symop_operation_xyz
'x, y, z'
'-x+1/2, y+1/2, -z+1/2'
'-x, -y, -z'
'x-1/2, -y-1/2, z-1/2'

loop_
_atom_site_label
_atom_site_type_symbol
_atom_site_fract_x
_atom_site_fract_y
_atom_site_fract_z
_atom_site_U_iso_or_equiv
_atom_site_adp_type
_atom_site_occupancy
_atom_site_site_symmetry_order
_atom_site_calc_flag
_atom_site_refinement_flags_posn
_atom_site_refinement_flags_adp
_atom_site_refinement_flags_occupancy
_atom_site_disorder_assembly
_atom_site_disorder_group
C1 C 0.9343(4) 0.25078(5) 0.37443(11) 0.0416(4) Uani 1 1 d . . . . .
C2 C 0.7564(4) 0.22139(5) 0.33001(11) 0.0437(4) Uani 1 1 d . . . . .
H2 H 0.659513 0.227826 0.276799 0.052 Uiso 1 1 calc R U . . .
C3 C 0.7172(4) 0.18177(5) 0.36311(11) 0.0400(4) Uani 1 1 d . . . . .
C4 C 0.5269(5) 0.15162(6) 0.31875(12) 0.0487(5) Uani 1 1 d . . . . .
H4 H 0.423696 0.157905 0.266209 0.058 Uiso 1 1 calc R U . . .
C5 C 0.4941(5) 0.11383(6) 0.35215(13) 0.0511(5) Uani 1 1 d . . . . .
H5 H 0.368281 0.094373 0.322370 0.061 Uiso 1 1 calc R U . . .
C6 C 0.6485(5) 0.10363(6) 0.43163(12) 0.0486(5) Uani 1 1 d . . . . .
C7 C 0.8306(5) 0.13179(5) 0.47692(12) 0.0474(5) Uani 1 1 d . . . . .
H7 H 0.929784 0.124887 0.529596 0.057 Uiso 1 1 calc R U . . .
C8 C 0.8681(4) 0.17165(5) 0.44341(11) 0.0409(4) Uani 1 1 d . . . . .
C9 C 1.0540(5) 0.20217(5) 0.48779(11) 0.0451(5) Uani 1 1 d . . . . .
H9 H 1.157511 0.195954 0.540327 0.054 Uiso 1 1 calc R U . . .
C10 C 1.0837(5) 0.24031(5) 0.45500(11) 0.0451(5) Uani 1 1 d . . . . .
H10 H 1.204152 0.259910 0.485883 0.054 Uiso 1 1 calc R U . . .
C11 C 0.7603(6) 0.05117(6) 0.53451(15) 0.0705(7) Uani 1 1 d . . . . .
H11A H 0.988605 0.054646 0.530869 0.106 Uiso 1 1 calc R U . . .
H11B H 0.713560 0.022810 0.543957 0.106 Uiso 1 1 calc R U . . .
H11C H 0.689391 0.067202 0.580854 0.106 Uiso 1 1 calc R U . . .
C12 C 0.9702(5) 0.29213(5) 0.33823(11) 0.0447(5) Uani 1 1 d . . . . .
C13 C 0.9308(5) 0.32833(6) 0.38954(12) 0.0508(5) Uani 1 1 d . . . . .
H13 H 1.003627 0.352986 0.368328 0.061 Uiso 1 1 calc R U . . .
C14 C 0.7988(5) 0.32948(5) 0.46478(12) 0.0453(5) Uani 1 1 d . . . . .
H14 H 0.735950 0.304594 0.487175 0.054 Uiso 1 1 calc R U . . .
C15 C 0.7444(4) 0.36593(5) 0.51486(11) 0.0417(4) Uani 1 1 d . . . . .
C16 C 0.5817(5) 0.36280(5) 0.58879(12) 0.0511(5) Uani 1 1 d . . . . .
H16 H 0.513454 0.337194 0.606208 0.061 Uiso 1 1 calc R U . . .
C17 C 0.5191(5) 0.39662(5) 0.63687(12) 0.0531(5) Uani 1 1 d . . . . .
H17 H 0.408067 0.393274 0.685808 0.064 Uiso 1 1 calc R U . . .
C18 C 0.6162(4) 0.43559(5) 0.61475(11) 0.0401(4) Uani 1 1 d . . . . .
C19 C 0.5414(4) 0.47241(5) 0.66530(11) 0.0427(4) Uani 1 1 d . . . . .
C20 C 0.3890(6) 0.46914(6) 0.74026(14) 0.0622(6) Uani 1 1 d . . . . .
H20 H 0.334842 0.443331 0.759828 0.075 Uiso 1 1 calc R U . . .
C21 C 0.3151(7) 0.50320(7) 0.78685(16) 0.0754(7) Uani 1 1 d . . . . .
H21 H 0.211459 0.500049 0.837033 0.090 Uiso 1 1 calc R U . . .
C22 C 0.3923(6) 0.54153(7) 0.76012(15) 0.0670(6) Uani 1 1 d . . . . .
H22 H 0.341104 0.564506 0.791404 0.080 Uiso 1 1 calc R U . . .
C23 C 0.5452(7) 0.54542(7) 0.68709(16) 0.0784(8) Uani 1 1 d . . . . .
H23 H 0.602123 0.571311 0.668592 0.094 Uiso 1 1 calc R U . . .
C24 C 0.6174(7) 0.51141(6) 0.63980(15) 0.0712(7) Uani 1 1 d . . . . .
H24 H 0.719875 0.514909 0.589527 0.085 Uiso 1 1 calc R U . . .
C25 C 0.7839(5) 0.43839(6) 0.54172(13) 0.0573(6) Uani 1 1 d . . . . .
H25 H 0.856294 0.463905 0.524953 0.069 Uiso 1 1 calc R U . . .
C26 C 0.8466(6) 0.40481(6) 0.49343(13) 0.0612(6) Uani 1 1 d . . . . .
H26 H 0.960652 0.408156 0.445001 0.073 Uiso 1 1 calc R U . . .
C27 C 1.0355(5) 0.29707(5) 0.25443(12) 0.0509(5) Uani 1 1 d . . . . .
C28 C 1.0976(5) 0.26440(6) 0.19729(12) 0.0518(5) Uani 1 1 d . . . . .
C29 C 1.0500(7) 0.33679(7) 0.21638(14) 0.0735(7) Uani 1 1 d . . . . .
N1 N 1.1534(5) 0.24010(6) 0.14855(11) 0.0729(6) Uani 1 1 d . . . . .
N2 N 1.0607(8) 0.36807(7) 0.18476(15) 0.1179(11) Uani 1 1 d . . . . .
O1 O 0.5960(4) 0.06431(4) 0.45718(9) 0.0629(4) Uani 1 1 d . . . . .

loop_
_atom_site_aniso_label
_atom_site_aniso_U_11
_atom_site_aniso_U_22
_atom_site_aniso_U_33
_atom_site_aniso_U_23
_atom_site_aniso_U_13
_atom_site_aniso_U_12
C1 0.0451(11) 0.0419(9) 0.0384(10) -0.0066(8) 0.0078(8) 0.0039(8)
C2 0.0471(12) 0.0481(10) 0.0359(9) -0.0032(8) 0.0032(8) 0.0065(9)
C3 0.0398(11) 0.0448(10) 0.0358(9) -0.0085(8) 0.0052(8) 0.0027(8)
C4 0.0498(12) 0.0542(11) 0.0416(10) -0.0082(9) 0.0002(9) -0.0006(9)
C5 0.0510(12) 0.0509(11) 0.0516(12) -0.0124(9) 0.0048(10) -0.0083(9)
C6 0.0550(13) 0.0436(10) 0.0485(11) -0.0047(9) 0.0133(10) -0.0014(9)
C7 0.0542(12) 0.0490(11) 0.0396(10) -0.0007(8) 0.0080(9) 0.0018(9)
C8 0.0425(11) 0.0443(10) 0.0365(9) -0.0065(8) 0.0076(8) 0.0031(8)
C9 0.0505(12) 0.0499(11) 0.0342(9) -0.0046(8) -0.0028(8) 0.0017(9)
C10 0.0502(12) 0.0454(10) 0.0395(10) -0.0077(8) 0.0010(9) -0.0022(8)
C11 0.0879(18) 0.0527(12) 0.0714(15) 0.0103(11) 0.0081(14) -0.0020(12)
C12 0.0494(12) 0.0440(10) 0.0411(10) -0.0054(8) 0.0050(9) 0.0023(8)
C13 0.0671(14) 0.0399(10) 0.0463(11) -0.0040(8) 0.0103(10) -0.0029(9)
C14 0.0487(12) 0.0403(9) 0.0472(11) -0.0044(8) 0.0041(9) -0.0015(8)
C15 0.0451(11) 0.0398(10) 0.0401(10) -0.0028(8) 0.0023(8) 0.0013(8)
C16 0.0714(14) 0.0362(9) 0.0466(11) 0.0011(8) 0.0114(10) -0.0026(9)
C17 0.0745(15) 0.0448(11) 0.0418(11) -0.0001(9) 0.0188(10) -0.0007(10)
C18 0.0446(11) 0.0398(9) 0.0355(9) -0.0007(7) -0.0004(8) 0.0029(8)
C19 0.0455(11) 0.0414(10) 0.0408(10) -0.0044(8) -0.0019(9) 0.0038(8)
C20 0.0790(16) 0.0473(11) 0.0627(13) -0.0058(10) 0.0223(12) 0.0017(11)
C21 0.097(2) 0.0673(15) 0.0650(15) -0.0146(12) 0.0272(14) 0.0086(13)
C22 0.0837(17) 0.0527(13) 0.0639(14) -0.0195(11) -0.0010(13) 0.0161(12)
C23 0.116(2) 0.0417(12) 0.0790(17) -0.0072(11) 0.0181(16) 0.0007(13)
C24 0.109(2) 0.0439(12) 0.0640(14) -0.0050(10) 0.0287(14) -0.0007(12)
C25 0.0769(15) 0.0367(10) 0.0610(13) -0.0049(9) 0.0247(12) -0.0088(10)
C26 0.0833(16) 0.0476(11) 0.0562(13) -0.0064(10) 0.0317(12) -0.0094(10)
C27 0.0687(14) 0.0413(10) 0.0435(11) -0.0039(8) 0.0097(10) 0.0048(9)
C28 0.0700(14) 0.0470(11) 0.0387(10) 0.0011(9) 0.0056(10) 0.0060(10)
C29 0.125(2) 0.0479(13) 0.0510(13) -0.0029(10) 0.0294(14) 0.0042(13)
N1 0.1122(17) 0.0581(11) 0.0501(11) -0.0083(9) 0.0180(11) 0.0072(11)
N2 0.228(3) 0.0548(13) 0.0774(15) 0.0072(11) 0.0597(19) 0.0067(16)
O1 0.0772(11) 0.0475(8) 0.0643(9) 0.0008(7) 0.0078(8) -0.0106(7)

loop_
_atom_type_symbol
_atom_type_description
_atom_type_scat_dispersion_real
_atom_type_scat_dispersion_imag
_atom_type_scat_source
C C 0.0033 0.0016 'International Tables Vol C Tables 4.2.6.8 and 6.1.1.4'
H H 0.0000 0.0000 'International Tables Vol C Tables 4.2.6.8 and 6.1.1.4'
N N 0.0061 0.0033 'International Tables Vol C Tables 4.2.6.8 and 6.1.1.4'
O O 0.0106 0.0060 'International Tables Vol C Tables 4.2.6.8 and 6.1.1.4'

loop_
_citation_id
_citation_doi
_citation_year
1 10.1007/s00706-021-02846-z 2021

loop_
_geom_angle_atom_site_label_1
_geom_angle_atom_site_label_2
_geom_angle_atom_site_label_3
_geom_angle
_geom_angle_site_symmetry_1
_geom_angle_site_symmetry_3
_geom_angle_publ_flag
C2 C1 C10 118.47(16) . . ?
C2 C1 C12 120.40(17) . . ?
C10 C1 C12 121.12(16) . . ?
C1 C2 C3 121.61(17) . . ?
C1 C2 H2 119.2 . . ?
C3 C2 H2 119.2 . . ?
C2 C3 C8 119.40(16) . . ?
C2 C3 C4 121.96(17) . . ?
C8 C3 C4 118.63(17) . . ?
C5 C4 C3 120.59(19) . . ?
C5 C4 H4 119.7 . . ?
C3 C4 H4 119.7 . . ?
C4 C5 C6 120.67(18) . . ?
C4 C5 H5 119.7 . . ?
C6 C5 H5 119.7 . . ?
C7 C6 O1 124.98(18) . . ?
C7 C6 C5 120.71(18) . . ?
O1 C6 C5 114.31(17) . . ?
C6 C7 C8 119.71(18) . . ?
C6 C7 H7 120.1 . . ?
C8 C7 H7 120.1 . . ?
C7 C8 C3 119.67(17) . . ?
C7 C8 C9 122.13(17) . . ?
C3 C8 C9 118.20(16) . . ?
C10 C9 C8 121.18(17) . . ?
C10 C9 H9 119.4 . . ?
C8 C9 H9 119.4 . . ?
C9 C10 C1 121.12(17) . . ?
C9 C10 H10 119.4 . . ?
C1 C10 H10 119.4 . . ?
O1 C11 H11A 109.5 . . ?
O1 C11 H11B 109.5 . . ?
H11A C11 H11B 109.5 . . ?
O1 C11 H11C 109.5 . . ?
H11A C11 H11C 109.5 . . ?
H11B C11 H11C 109.5 . . ?
C27 C12 C13 118.50(16) . . ?
C27 C12 C1 120.61(16) . . ?
C13 C12 C1 120.88(15) . . ?
C14 C13 C12 125.82(17) . . ?
C14 C13 H13 117.1 . . ?
C12 C13 H13 117.1 . . ?
C13 C14 C15 126.19(17) . . ?
C13 C14 H14 116.9 . . ?
C15 C14 H14 116.9 . . ?
C16 C15 C26 116.42(16) . . ?
C16 C15 C14 119.75(16) . . ?
C26 C15 C14 123.83(16) . . ?
C17 C16 C15 121.55(17) . . ?
C17 C16 H16 119.2 . . ?
C15 C16 H16 119.2 . . ?
C16 C17 C18 122.09(17) . . ?
C16 C17 H17 119.0 . . ?
C18 C17 H17 119.0 . . ?
C25 C18 C17 116.03(16) . . ?
C25 C18 C19 121.69(16) . . ?
C17 C18 C19 122.27(16) . . ?
C20 C19 C24 116.58(17) . . ?
C20 C19 C18 121.29(16) . . ?
C24 C19 C18 122.13(17) . . ?
C21 C20 C19 121.6(2) . . ?
C21 C20 H20 119.2 . . ?
C19 C20 H20 119.2 . . ?
C22 C21 C20 120.7(2) . . ?
C22 C21 H21 119.6 . . ?
C20 C21 H21 119.6 . . ?
C23 C22 C21 118.7(2) . . ?
C23 C22 H22 120.7 . . ?
C21 C22 H22 120.7 . . ?
C22 C23 C24 120.8(2) . . ?
C22 C23 H23 119.6 . . ?
C24 C23 H23 119.6 . . ?
C23 C24 C19 121.6(2) . . ?
C23 C24 H24 119.2 . . ?
C19 C24 H24 119.2 . . ?
C26 C25 C18 122.17(17) . . ?
C26 C25 H25 118.9 . . ?
C18 C25 H25 118.9 . . ?
C25 C26 C15 121.72(18) . . ?
C25 C26 H26 119.1 . . ?
C15 C26 H26 119.1 . . ?
C12 C27 C29 121.64(17) . . ?
C12 C27 C28 124.89(17) . . ?
C29 C27 C28 113.46(16) . . ?
N1 C28 C27 175.9(2) . . ?
N2 C29 C27 178.8(2) . . ?
C6 O1 C11 117.29(16) . . ?

loop_
_geom_bond_atom_site_label_1
_geom_bond_atom_site_label_2
_geom_bond_distance
_geom_bond_site_symmetry_2
_geom_bond_publ_flag
C1 C2 1.375(2) . ?
C1 C10 1.418(3) . ?
C1 C12 1.477(2) . ?
C2 C3 1.409(2) . ?
C2 H2 0.9300 . ?
C3 C8 1.414(3) . ?
C3 C4 1.418(3) . ?
C4 C5 1.352(3) . ?
C4 H4 0.9300 . ?
C5 C6 1.409(3) . ?
C5 H5 0.9300 . ?
C6 C7 1.363(3) . ?
C6 O1 1.367(2) . ?
C7 C8 1.417(2) . ?
C7 H7 0.9300 . ?
C8 C9 1.417(2) . ?
C9 C10 1.357(2) . ?
C9 H9 0.9300 . ?
C10 H10 0.9300 . ?
C11 O1 1.423(3) . ?
C11 H11A 0.9600 . ?
C11 H11B 0.9600 . ?
C11 H11C 0.9600 . ?
C12 C27 1.375(3) . ?
C12 C13 1.447(2) . ?
C13 C14 1.338(3) . ?
C13 H13 0.9300 . ?
C14 C15 1.454(2) . ?
C14 H14 0.9300 . ?
C15 C16 1.387(2) . ?
C15 C26 1.387(2) . ?
C16 C17 1.374(2) . ?
C16 H16 0.9300 . ?
C17 C18 1.386(2) . ?
C17 H17 0.9300 . ?
C18 C25 1.386(3) . ?
C18 C19 1.486(2) . ?
C19 C20 1.380(3) . ?
C19 C24 1.378(3) . ?
C20 C21 1.378(3) . ?
C20 H20 0.9300 . ?
C21 C22 1.365(3) . ?
C21 H21 0.9300 . ?
C22 C23 1.355(3) . ?
C22 H22 0.9300 . ?
C23 C24 1.381(3) . ?
C23 H23 0.9300 . ?
C24 H24 0.9300 . ?
C25 C26 1.369(3) . ?
C25 H25 0.9300 . ?
C26 H26 0.9300 . ?
C27 C29 1.432(3) . ?
C27 C28 1.430(3) . ?
C28 N1 1.138(2) . ?
C29 N2 1.139(3) . ?

loop_
_geom_torsion_atom_site_label_1
_geom_torsion_atom_site_label_2
_geom_torsion_atom_site_label_3
_geom_torsion_atom_site_label_4
_geom_torsion
_geom_torsion_site_symmetry_1
_geom_torsion_site_symmetry_2
_geom_torsion_site_symmetry_3
_geom_torsion_site_symmetry_4
_geom_torsion_publ_flag
C10 C1 C2 C3 0.8(3) . . . . ?
C12 C1 C2 C3 -179.78(16) . . . . ?
C1 C2 C3 C8 -1.0(3) . . . . ?
C1 C2 C3 C4 178.24(17) . . . . ?
C2 C3 C4 C5 179.95(17) . . . . ?
C8 C3 C4 C5 -0.8(3) . . . . ?
C3 C4 C5 C6 -0.1(3) . . . . ?
C4 C5 C6 C7 0.9(3) . . . . ?
C4 C5 C6 O1 -179.52(17) . . . . ?
O1 C6 C7 C8 179.73(17) . . . . ?
C5 C6 C7 C8 -0.7(3) . . . . ?
C6 C7 C8 C3 -0.2(3) . . . . ?
C6 C7 C8 C9 179.86(17) . . . . ?
C2 C3 C8 C7 -179.78(16) . . . . ?
C4 C3 C8 C7 1.0(2) . . . . ?
C2 C3 C8 C9 0.1(2) . . . . ?
C4 C3 C8 C9 -179.10(16) . . . . ?
C7 C8 C9 C10 -179.21(17) . . . . ?
C3 C8 C9 C10 0.9(3) . . . . ?
C8 C9 C10 C1 -1.1(3) . . . . ?
C2 C1 C10 C9 0.3(3) . . . . ?
C12 C1 C10 C9 -179.18(17) . . . . ?
C2 C1 C12 C27 -44.2(3) . . . . ?
C10 C1 C12 C27 135.2(2) . . . . ?
C2 C1 C12 C13 134.47(19) . . . . ?
C10 C1 C12 C13 -46.1(3) . . . . ?
C27 C12 C13 C14 164.3(2) . . . . ?
C1 C12 C13 C14 -14.4(3) . . . . ?
C12 C13 C14 C15 -176.90(19) . . . . ?
C13 C14 C15 C16 175.0(2) . . . . ?
C13 C14 C15 C26 -5.1(3) . . . . ?
C26 C15 C16 C17 1.5(3) . . . . ?
C14 C15 C16 C17 -178.5(2) . . . . ?
C15 C16 C17 C18 -0.4(3) . . . . ?
C16 C17 C18 C25 -0.8(3) . . . . ?
C16 C17 C18 C19 178.34(19) . . . . ?
C25 C18 C19 C20 -176.6(2) . . . . ?
C17 C18 C19 C20 4.3(3) . . . . ?
C25 C18 C19 C24 3.9(3) . . . . ?
C17 C18 C19 C24 -175.1(2) . . . . ?
C24 C19 C20 C21 0.4(4) . . . . ?
C18 C19 C20 C21 -179.1(2) . . . . ?
C19 C20 C21 C22 -0.3(4) . . . . ?
C20 C21 C22 C23 -0.4(4) . . . . ?
C21 C22 C23 C24 1.0(4) . . . . ?
C22 C23 C24 C19 -0.8(4) . . . . ?
C20 C19 C24 C23 0.2(4) . . . . ?
C18 C19 C24 C23 179.7(2) . . . . ?
C17 C18 C25 C26 0.9(3) . . . . ?
C19 C18 C25 C26 -178.2(2) . . . . ?
C18 C25 C26 C15 0.2(4) . . . . ?
C16 C15 C26 C25 -1.4(3) . . . . ?
C14 C15 C26 C25 178.6(2) . . . . ?
C13 C12 C27 C29 -3.0(3) . . . . ?
C1 C12 C27 C29 175.7(2) . . . . ?
C13 C12 C27 C28 176.5(2) . . . . ?
C1 C12 C27 C28 -4.8(3) . . . . ?
C7 C6 O1 C11 -4.0(3) . . . . ?
C5 C6 O1 C11 176.37(18) . . . . ?
